data_9004423
loop_
_publ_author_name
'Hawthorne F C'
'Oberti R'
'Sardone N'

_publ_section_title
;
 Sodium at the A site in clinoamphiboles: the effects of composition
 on patterns of order
 Sample: A12 - KP N.1
;
_journal_name_full 'The Canadian Mineralogist'
_journal_page_first 577
_journal_page_last 593
_journal_volume 34
_journal_year 1996
_chemical_formula_sum 'Al2.04 Ca1.76 F0.04 Fe0.69 H1.96 Mg3.23 Na4.24 O23.96 Si7.04'
_chemical_name_mineral Pargasite
_space_group_IT_number 12
_symmetry_space_group_name_Hall '-C 2y'
_symmetry_space_group_name_H-M 'C 1 2/m 1'
_cell_angle_alpha 90
_cell_angle_beta 105.28
_cell_angle_gamma 90
_cell_length_a 9.862
_cell_length_b 17.928
_cell_length_c 5.295
_cell_formula_units_Z 2
_cell_volume 903.093
_cod_original_formula_sum 'Si7.04 Al2.04 Mg3.23 Fe.69 Ca1.76 Na4.24 H1.96 O23.96 F.04'
_cod_database_code 9004423

loop_
_symmetry_equiv_pos_as_xyz
x,y,z
1/2+x,1/2+y,z
x,-y,z
1/2+x,1/2-y,z
-x,y,-z
1/2-x,1/2+y,-z
-x,-y,-z
1/2-x,1/2-y,-z

loop_
_atom_site_label
_atom_site_fract_x
_atom_site_fract_y
_atom_site_fract_z
_atom_site_occupancy
_atom_site_U_iso_or_equiv
SiT1 0.28000 0.08590 0.30320 0.76000 0.00621
AlT1 0.28000 0.08590 0.30320 0.24000 0.00621
SiT2 0.29070 0.17370 0.81470 1.00000 0.00621
MgM1 0.00000 0.09000 0.50000 0.84000 0.00671
FeM1 0.00000 0.09000 0.50000 0.16000 0.00671
AlM2 0.00000 0.17700 0.00000 0.54000 0.00633
FeM2 0.00000 0.17700 0.00000 0.06000 0.00633
MgM2 0.00000 0.17700 0.00000 0.40000 0.00633
MgM3 0.00000 0.00000 0.00000 0.75000 0.00621
FeM3 0.00000 0.00000 0.00000 0.25000 0.00621
CaM4 0.00000 0.28030 0.50000 0.88000 0.00912
NaM4 0.00000 0.28030 0.50000 0.12000 0.00912
NaAm 0.01000 0.50000 0.01910 1.00000 0.05269
NaA2 0.00000 0.47060 0.00000 1.00000 0.03065
H 0.21020 0.00000 0.77050 0.98000 0.07346
O1 0.10540 0.08880 0.21420 1.00000 0.01241
O2 0.11950 0.17360 0.73650 1.00000 0.00963
O-h3 0.10800 0.00000 0.71550 0.98000 0.01115
F3 0.10800 0.00000 0.71550 0.02000 0.01115
O4 0.36720 0.25090 0.79000 1.00000 0.01077
O5 0.35100 0.14080 0.11290 1.00000 0.01153
O6 0.34300 0.11590 0.61400 1.00000 0.01267
O7 0.33960 0.00000 0.27250 1.00000 0.01406
